data_4074483
loop_
_publ_author_name
'Baumgartner, Thomas'
'Fiege, Marcel'
'Pontzen, Florian'
'Arteaga-M\"uller, Rocio'

_publ_section_title
;
 Redox-Active, Multinuclear (Ferrocenylethynyl)phosphanes and Their
 Palladium and Platinum Complexes
;
_journal_issue 23
_journal_name_full Organometallics
_journal_page_first 5657
_journal_paper_doi 10.1021/om0606892
_journal_volume 25
_journal_year 2006
_chemical_formula_moiety 'C48 H38 Fe2 I2 P2 Pd'
_chemical_formula_sum 'C48 H38 Fe2 I2 P2 Pd'
_chemical_formula_weight 1148.62
_chemical_name_common 13
_chemical_name_systematic
; 
 Bis(diphenyl(ferrocenylethynyl)phosphane)palladium diiodide 
;
_space_group_IT_number 2
_symmetry_cell_setting triclinic
_symmetry_space_group_name_Hall '-P 1'
_symmetry_space_group_name_H-M 'P -1'
_atom_sites_solution_hydrogens geom
_atom_sites_solution_primary direct
_atom_sites_solution_secondary difmap
_cell_angle_alpha 107.208(13)
_cell_angle_beta 101.176(19)
_cell_angle_gamma 102.58(2)
_cell_formula_units_Z 1
_cell_length_a 7.601(3)
_cell_length_b 12.040(2)
_cell_length_c 13.0166(17)
_cell_measurement_reflns_used 4636
_cell_measurement_temperature 228(2)
_cell_volume 1067.1(5)
_computing_cell_refinement SMART
_computing_data_collection 'SMART (Bruker, 2001)'
_computing_data_reduction 'SAINT (Bruker, 1999)'
_computing_molecular_graphics 'Bruker SHELXTL'
_computing_publication_material 'Bruker SHELXTL'
_computing_structure_refinement 'SHELXL-97 (Sheldrick, 1997)'
_computing_structure_solution 'SHELXS-97 (Sheldrick, 1990)'
_diffrn_ambient_temperature 228(2)
_diffrn_measured_fraction_theta_full .998
_diffrn_measured_fraction_theta_max .998
_diffrn_measurement_device_type CAD4
_diffrn_radiation_monochromator graphite
_diffrn_radiation_source 'fine-focus sealed tube'
_diffrn_radiation_type MoK\a
_diffrn_radiation_wavelength 0.71073
_diffrn_reflns_av_R_equivalents 0.0386
_diffrn_reflns_av_sigmaI/netI 0.0432
_diffrn_reflns_limit_h_max 9
_diffrn_reflns_limit_h_min -9
_diffrn_reflns_limit_k_max 14
_diffrn_reflns_limit_k_min -15
_diffrn_reflns_limit_l_max 16
_diffrn_reflns_limit_l_min -11
_diffrn_reflns_number 4634
_diffrn_reflns_theta_full 26.96
_diffrn_reflns_theta_max 26.96
_diffrn_reflns_theta_min 2.03
_exptl_absorpt_coefficient_mu 2.642
_exptl_absorpt_correction_T_max 0.7780
_exptl_absorpt_correction_T_min 0.3517
_exptl_absorpt_correction_type numerical
_exptl_absorpt_process_details SADABS
_exptl_crystal_colour red
_exptl_crystal_density_diffrn 1.787
_exptl_crystal_density_method 'not measured'
_exptl_crystal_description plate
_exptl_crystal_F_000 560
_exptl_crystal_size_max 0.50
_exptl_crystal_size_mid 0.45
_exptl_crystal_size_min 0.10
_refine_diff_density_max 2.929
_refine_diff_density_min -1.467
_refine_diff_density_rms .246
_refine_ls_extinction_method none
_refine_ls_goodness_of_fit_ref 1.097
_refine_ls_hydrogen_treatment none
_refine_ls_matrix_type full
_refine_ls_number_parameters 251
_refine_ls_number_reflns 4634
_refine_ls_number_restraints 0
_refine_ls_restrained_S_all 1.097
_refine_ls_R_factor_all 0.0740
_refine_ls_R_factor_gt 0.0656
_refine_ls_shift/su_max 0.005
_refine_ls_shift/su_mean 0.001
_refine_ls_structure_factor_coef Fsqd
_refine_ls_weighting_details 'calc w=1/[\s^2^(Fo^2^)+(0.1400P)^2^+4.0000P] where P=(Fo^2^+2Fc^2^)/3'
_refine_ls_weighting_scheme calc
_refine_ls_wR_factor_gt 0.2089
_refine_ls_wR_factor_ref 0.2159
_reflns_number_gt 3979
_reflns_number_total 4634
_reflns_threshold_expression >2sigma(I)
_cod_data_source_file om0606892si20060731_040753.cif
_cod_data_source_block APdI2
_cod_original_cell_volume 1067.0(5)
_cod_original_sg_symbol_H-M P-1
_cod_database_code 4074483

loop_
_symmetry_equiv_pos_as_xyz
'x, y, z'
'-x, -y, -z'

loop_
_atom_site_label
_atom_site_type_symbol
_atom_site_fract_x
_atom_site_fract_y
_atom_site_fract_z
_atom_site_U_iso_or_equiv
_atom_site_adp_type
_atom_site_occupancy
_atom_site_symmetry_multiplicity
_atom_site_calc_flag
_atom_site_refinement_flags
Pd1 Pd 0.5000 0.5000 1.0000 0.0231(2) Uani 1 2 d S
Fe1 Fe 0.34702(14) 1.04648(10) 1.24749(10) 0.0285(3) Uani 1 1 d .
I1 I 0.62018(9) 0.72144(5) 1.00418(5) 0.0432(2) Uani 1 1 d .
P1 P 0.4169(3) 0.58008(16) 1.16207(16) 0.0257(4) Uani 1 1 d .
C11 C 0.2654(11) 0.4844(7) 1.2168(7) 0.0312(16) Uani 1 1 d .
C1 C 0.2972(11) 0.6873(7) 1.1588(7) 0.0326(16) Uani 1 1 d .
C22 C 0.6428(13) 0.7663(8) 1.3610(8) 0.0411(19) Uani 1 1 d .
H22A H 0.5433 0.7997 1.3595 0.049 Uiso 1 1 calc R
C21 C 0.6288(11) 0.6607(7) 1.2766(7) 0.0301(15) Uani 1 1 d .
C26 C 0.7772(13) 0.6124(10) 1.2802(9) 0.049(2) Uani 1 1 d .
H26A H 0.7683 0.5417 1.2230 0.059 Uiso 1 1 calc R
C2 C 0.2342(11) 0.7707(7) 1.1621(7) 0.0327(16) Uani 1 1 d .
C12 C 0.0825(12) 0.4214(8) 1.1529(8) 0.0382(18) Uani 1 1 d .
H12A H 0.0407 0.4234 1.0816 0.046 Uiso 1 1 calc R
C23 C 0.8070(14) 0.8223(9) 1.4482(8) 0.047(2) Uani 1 1 d .
H23A H 0.8182 0.8944 1.5045 0.056 Uiso 1 1 calc R
C31 C 0.1704(10) 0.8743(7) 1.1694(7) 0.0307(16) Uani 1 1 d .
C33 C 0.0740(10) 1.0417(7) 1.2410(8) 0.0374(18) Uani 1 1 d .
H33A H 0.0330 1.1035 1.2905 0.045 Uiso 1 1 calc R
C32 C 0.1081(10) 0.9391(7) 1.2607(7) 0.0319(16) Uani 1 1 d .
H32A H 0.0945 0.9163 1.3257 0.038 Uiso 1 1 calc R
C34 C 0.1104(13) 1.0427(9) 1.1389(9) 0.045(2) Uani 1 1 d .
H34A H 0.0977 1.1044 1.1052 0.055 Uiso 1 1 calc R
C35 C 0.1732(12) 0.9406(8) 1.0949(8) 0.0394(18) Uani 1 1 d .
H35A H 0.2087 0.9183 1.0248 0.047 Uiso 1 1 calc R
C24 C 0.9522(13) 0.7723(10) 1.4518(8) 0.052(3) Uani 1 1 d .
H24A H 1.0602 0.8093 1.5115 0.062 Uiso 1 1 calc R
C16 C 0.3289(12) 0.4771(9) 1.3214(8) 0.041(2) Uani 1 1 d .
H16A H 0.4528 0.5166 1.3637 0.050 Uiso 1 1 calc R
C13 C -0.0388(13) 0.3550(9) 1.1959(11) 0.052(3) Uani 1 1 d .
H13A H -0.1624 0.3140 1.1537 0.063 Uiso 1 1 calc R
C36 C 0.5417(14) 1.2077(9) 1.2778(10) 0.051(2) Uani 1 1 d .
H36A H 0.5193 1.2733 1.2520 0.061 Uiso 1 1 calc R
C39 C 0.6132(12) 1.0362(10) 1.2854(11) 0.054(3) Uani 1 1 d .
H39A H 0.6495 0.9610 1.2658 0.065 Uiso 1 1 calc R
C37 C 0.5223(14) 1.1952(9) 1.3778(9) 0.051(2) Uani 1 1 d .
H37A H 0.4844 1.2507 1.4352 0.061 Uiso 1 1 calc R
C38 C 0.5675(13) 1.0876(11) 1.3830(10) 0.055(3) Uani 1 1 d .
H38A H 0.5676 1.0564 1.4446 0.066 Uiso 1 1 calc R
C14 C 0.0227(15) 0.3497(9) 1.2997(10) 0.051(3) Uani 1 1 d .
H14A H -0.0586 0.3053 1.3280 0.062 Uiso 1 1 calc R
C40 C 0.5978(13) 1.1078(11) 1.2185(11) 0.055(3) Uani 1 1 d .
H40A H 0.6229 1.0927 1.1453 0.067 Uiso 1 1 calc R
C25 C 0.9395(15) 0.6677(11) 1.3678(10) 0.057(3) Uani 1 1 d .
H25A H 1.0390 0.6343 1.3698 0.069 Uiso 1 1 calc R
C15 C 0.2051(16) 0.4103(10) 1.3621(10) 0.055(3) Uani 1 1 d .
H15A H 0.2464 0.4065 1.4327 0.066 Uiso 1 1 calc R

loop_
_atom_site_aniso_label
_atom_site_aniso_U_11
_atom_site_aniso_U_22
_atom_site_aniso_U_33
_atom_site_aniso_U_23
_atom_site_aniso_U_13
_atom_site_aniso_U_12
Pd1 0.0238(4) 0.0222(4) 0.0191(4) 0.0032(3) 0.0041(3) 0.0055(3)
Fe1 0.0203(5) 0.0312(5) 0.0350(6) 0.0131(5) 0.0079(4) 0.0075(4)
I1 0.0602(4) 0.0265(3) 0.0467(4) 0.0115(3) 0.0286(3) 0.0102(3)
P1 0.0226(8) 0.0255(8) 0.0261(9) 0.0052(7) 0.0057(7) 0.0077(7)
C11 0.028(4) 0.029(3) 0.033(4) 0.005(3) 0.007(3) 0.010(3)
C1 0.028(4) 0.032(4) 0.035(4) 0.008(3) 0.007(3) 0.011(3)
C22 0.040(5) 0.041(4) 0.034(5) 0.004(4) 0.007(4) 0.012(4)
C21 0.025(3) 0.035(4) 0.026(4) 0.008(3) 0.002(3) 0.006(3)
C26 0.035(4) 0.055(5) 0.048(6) 0.008(4) -0.001(4) 0.019(4)
C2 0.024(3) 0.036(4) 0.034(4) 0.008(3) 0.006(3) 0.009(3)
C12 0.035(4) 0.037(4) 0.035(4) 0.005(3) 0.008(4) 0.009(3)
C23 0.043(5) 0.049(5) 0.030(5) 0.001(4) -0.001(4) 0.006(4)
C31 0.019(3) 0.030(4) 0.037(4) 0.008(3) -0.001(3) 0.006(3)
C33 0.020(3) 0.033(4) 0.054(5) 0.007(4) 0.009(3) 0.010(3)
C32 0.019(3) 0.032(4) 0.041(4) 0.009(3) 0.008(3) 0.006(3)
C34 0.036(4) 0.042(5) 0.056(6) 0.018(4) 0.002(4) 0.014(4)
C35 0.037(4) 0.043(4) 0.036(5) 0.011(4) 0.004(4) 0.017(4)
C24 0.028(4) 0.071(7) 0.033(5) 0.016(4) -0.008(4) -0.014(4)
C16 0.026(4) 0.049(5) 0.048(5) 0.025(4) 0.001(4) 0.006(3)
C13 0.027(4) 0.039(5) 0.091(8) 0.021(5) 0.020(5) 0.009(4)
C36 0.040(5) 0.039(5) 0.068(7) 0.019(5) 0.017(5) 0.000(4)
C39 0.016(4) 0.048(5) 0.090(9) 0.019(5) 0.008(4) 0.005(3)
C37 0.038(5) 0.044(5) 0.048(6) 0.002(4) -0.002(4) -0.001(4)
C38 0.025(4) 0.067(7) 0.058(6) 0.031(5) -0.013(4) -0.005(4)
C14 0.048(5) 0.046(5) 0.081(8) 0.039(5) 0.035(5) 0.018(4)
C40 0.028(4) 0.065(6) 0.076(8) 0.027(6) 0.028(5) 0.005(4)
C25 0.037(5) 0.074(7) 0.055(6) 0.016(5) 0.007(5) 0.016(5)
C15 0.058(6) 0.066(7) 0.057(7) 0.041(6) 0.024(5) 0.017(5)

loop_
_atom_type_symbol
_atom_type_description
_atom_type_scat_dispersion_real
_atom_type_scat_dispersion_imag
_atom_type_scat_source
I I -.4742 1.8119 'International Tables Vol C Tables 4.2.6.8 and 6.1.1.4'
Pd Pd -.9988 1.0072 'International Tables Vol C Tables 4.2.6.8 and 6.1.1.4'
Fe Fe .3463 .8444 'International Tables Vol C Tables 4.2.6.8 and 6.1.1.4'
P P .1023 .0942 'International Tables Vol C Tables 4.2.6.8 and 6.1.1.4'
C C .0033 .0016 'International Tables Vol C Tables 4.2.6.8 and 6.1.1.4'
H H .0000 .0000 'International Tables Vol C Tables 4.2.6.8 and 6.1.1.4'

loop_
_geom_angle_atom_site_label_1
_geom_angle_atom_site_label_2
_geom_angle_atom_site_label_3
_geom_angle
_geom_angle_site_symmetry_1
_geom_angle_site_symmetry_3
P1 Pd1 P1 179.999(1) 2_667 .
P1 Pd1 I1 87.75(5) 2_667 2_667
P1 Pd1 I1 92.26(5) . 2_667
P1 Pd1 I1 92.25(5) 2_667 .
P1 Pd1 I1 87.75(5) . .
I1 Pd1 I1 179.999(1) 2_667 .
C35 Fe1 C39 118.5(4) . .
C35 Fe1 C37 161.2(4) . .
C39 Fe1 C37 67.7(5) . .
C35 Fe1 C31 41.2(4) . .
C39 Fe1 C31 108.2(4) . .
C37 Fe1 C31 157.0(4) . .
C35 Fe1 C38 154.0(4) . .
C39 Fe1 C38 39.9(5) . .
C37 Fe1 C38 41.0(5) . .
C31 Fe1 C38 121.2(4) . .
C35 Fe1 C40 104.7(5) . .
C39 Fe1 C40 40.3(5) . .
C37 Fe1 C40 67.8(5) . .
C31 Fe1 C40 124.7(4) . .
C38 Fe1 C40 67.9(5) . .
C35 Fe1 C34 40.9(4) . .
C39 Fe1 C34 152.6(5) . .
C37 Fe1 C34 125.8(4) . .
C31 Fe1 C34 68.6(3) . .
C38 Fe1 C34 164.9(5) . .
C40 Fe1 C34 117.6(5) . .
C35 Fe1 C36 123.6(4) . .
C39 Fe1 C36 67.8(4) . .
C37 Fe1 C36 39.7(5) . .
C31 Fe1 C36 161.8(4) . .
C38 Fe1 C36 67.9(5) . .
C40 Fe1 C36 40.8(5) . .
C34 Fe1 C36 106.3(4) . .
C35 Fe1 C33 68.6(4) . .
C39 Fe1 C33 165.9(5) . .
C37 Fe1 C33 109.7(4) . .
C31 Fe1 C33 68.4(3) . .
C38 Fe1 C33 129.1(5) . .
C40 Fe1 C33 153.0(4) . .
C34 Fe1 C33 40.4(4) . .
C36 Fe1 C33 119.8(4) . .
C35 Fe1 C32 69.1(4) . .
C39 Fe1 C32 128.7(4) . .
C37 Fe1 C32 122.5(4) . .
C31 Fe1 C32 41.2(3) . .
C38 Fe1 C32 111.0(4) . .
C40 Fe1 C32 164.1(4) . .
C34 Fe1 C32 67.9(4) . .
C36 Fe1 C32 154.7(4) . .
C33 Fe1 C32 39.9(3) . .
C1 P1 C21 105.0(4) . .
C1 P1 C11 99.8(4) . .
C21 P1 C11 104.7(4) . .
C1 P1 Pd1 114.5(3) . .
C21 P1 Pd1 108.7(3) . .
C11 P1 Pd1 122.3(3) . .
C16 C11 C12 119.7(8) . .
C16 C11 P1 121.5(6) . .
C12 C11 P1 118.8(7) . .
C2 C1 P1 172.6(7) . .
C21 C22 C23 119.4(9) . .
C21 C22 H22A 120.3 . .
C23 C22 H22A 120.3 . .
C26 C21 C22 119.5(8) . .
C26 C21 P1 118.5(7) . .
C22 C21 P1 121.9(6) . .
C21 C26 C25 120.9(10) . .
C21 C26 H26A 119.5 . .
C25 C26 H26A 119.5 . .
C1 C2 C31 176.6(9) . .
C11 C12 C13 119.8(9) . .
C11 C12 H12A 120.1 . .
C13 C12 H12A 120.1 . .
C24 C23 C22 120.5(9) . .
C24 C23 H23A 119.8 . .
C22 C23 H23A 119.8 . .
C2 C31 C35 126.9(8) . .
C2 C31 C32 125.5(8) . .
C35 C31 C32 107.3(7) . .
C2 C31 Fe1 121.9(5) . .
C35 C31 Fe1 68.7(5) . .
C32 C31 Fe1 70.2(4) . .
C32 C33 C34 109.0(7) . .
C32 C33 Fe1 70.4(4) . .
C34 C33 Fe1 69.6(5) . .
C32 C33 H33A 125.5 . .
C34 C33 H33A 125.5 . .
Fe1 C33 H33A 125.5 . .
C33 C32 C31 107.7(8) . .
C33 C32 Fe1 69.7(5) . .
C31 C32 Fe1 68.6(4) . .
C33 C32 H32A 126.1 . .
C31 C32 H32A 126.1 . .
Fe1 C32 H32A 126.1 . .
C33 C34 C35 108.1(8) . .
C33 C34 Fe1 70.0(5) . .
C35 C34 Fe1 68.5(5) . .
C33 C34 H34A 125.9 . .
C35 C34 H34A 125.9 . .
Fe1 C34 H34A 125.9 . .
C34 C35 C31 107.8(8) . .
C34 C35 Fe1 70.6(5) . .
C31 C35 Fe1 70.1(5) . .
C34 C35 H35A 126.1 . .
C31 C35 H35A 126.1 . .
Fe1 C35 H35A 126.1 . .
C23 C24 C25 120.4(9) . .
C23 C24 H24A 119.8 . .
C25 C24 H24A 119.8 . .
C11 C16 C15 119.2(9) . .
C11 C16 H16A 120.4 . .
C15 C16 H16A 120.4 . .
C14 C13 C12 120.4(9) . .
C14 C13 H13A 119.8 . .
C12 C13 H13A 119.8 . .
C37 C36 C40 108.1(10) . .
C37 C36 Fe1 69.8(6) . .
C40 C36 Fe1 69.3(5) . .
C37 C36 H36A 126.0 . .
C40 C36 H36A 126.0 . .
Fe1 C36 H36A 126.0 . .
C38 C39 C40 109.4(10) . .
C38 C39 Fe1 70.4(5) . .
C40 C39 Fe1 70.2(5) . .
C38 C39 H39A 125.3 . .
C40 C39 H39A 125.3 . .
Fe1 C39 H39A 125.3 . .
C36 C37 C38 108.3(10) . .
C36 C37 Fe1 70.5(6) . .
C38 C37 Fe1 69.5(5) . .
C36 C37 H37A 125.9 . .
C38 C37 H37A 125.9 . .
Fe1 C37 H37A 125.9 . .
C39 C38 C37 107.2(10) . .
C39 C38 Fe1 69.8(6) . .
C37 C38 Fe1 69.5(5) . .
C39 C38 H38A 126.4 . .
C37 C38 H38A 126.4 . .
Fe1 C38 H38A 126.4 . .
C13 C14 C15 119.8(9) . .
C13 C14 H14A 120.1 . .
C15 C14 H14A 120.1 . .
C39 C40 C36 107.0(11) . .
C39 C40 Fe1 69.5(5) . .
C36 C40 Fe1 69.9(5) . .
C39 C40 H40A 126.5 . .
C36 C40 H40A 126.5 . .
Fe1 C40 H40A 126.5 . .
C24 C25 C26 119.3(10) . .
C24 C25 H25A 120.3 . .
C26 C25 H25A 120.3 . .
C14 C15 C16 121.1(10) . .
C14 C15 H15A 119.5 . .
C16 C15 H15A 119.5 . .

loop_
_geom_bond_atom_site_label_1
_geom_bond_atom_site_label_2
_geom_bond_distance
_geom_bond_site_symmetry_2
Pd1 P1 2.3147(19) 2_667
Pd1 P1 2.3148(19) .
Pd1 I1 2.6036(7) 2_667
Pd1 I1 2.6036(7) .
Fe1 C35 2.016(9) .
Fe1 C39 2.027(9) .
Fe1 C37 2.036(10) .
Fe1 C31 2.035(8) .
Fe1 C38 2.035(9) .
Fe1 C40 2.037(9) .
Fe1 C34 2.043(9) .
Fe1 C36 2.045(9) .
Fe1 C33 2.048(8) .
Fe1 C32 2.056(8) .
P1 C1 1.739(8) .
P1 C21 1.814(8) .
P1 C11 1.839(9) .
C11 C16 1.389(12) .
C11 C12 1.385(12) .
C1 C2 1.197(11) .
C22 C21 1.380(12) .
C22 C23 1.390(13) .
C22 H22A 0.9300 .
C21 C26 1.375(12) .
C26 C25 1.383(14) .
C26 H26A 0.9300 .
C2 C31 1.419(11) .
C12 C13 1.396(13) .
C12 H12A 0.9300 .
C23 C24 1.368(16) .
C23 H23A 0.9300 .
C31 C35 1.427(12) .
C31 C32 1.440(12) .
C33 C32 1.401(12) .
C33 C34 1.412(15) .
C33 H33A 0.9800 .
C32 H32A 0.9800 .
C34 C35 1.418(13) .
C34 H34A 0.9800 .
C35 H35A 0.9800 .
C24 C25 1.371(16) .
C24 H24A 0.9300 .
C16 C15 1.389(13) .
C16 H16A 0.9300 .
C13 C14 1.366(17) .
C13 H13A 0.9300 .
C36 C37 1.386(16) .
C36 C40 1.422(16) .
C36 H36A 0.9800 .
C39 C38 1.385(17) .
C39 C40 1.401(16) .
C39 H39A 0.9800 .
C37 C38 1.427(16) .
C37 H37A 0.9800 .
C38 H38A 0.9800 .
C14 C15 1.373(16) .
C14 H14A 0.9300 .
C40 H40A 0.9800 .
C25 H25A 0.9300 .
C15 H15A 0.9300 .
